data_4026271
loop_
_publ_author_name
'Peng Chen'
'Jin Qu'

_publ_section_title
;
 Backbone Modification of \b-Hairpin-Forming Tetrapeptides in Asymmetric
 Acyl Transfer Reactions
;
_journal_name_full 'Journal of Organic Chemistry'
_journal_page_first 2994
_journal_page_last 3004
_journal_paper_doi 10.1021/jo200403g
_journal_volume 76
_journal_year 2011
_chemical_formula_moiety 'C34 H37 N3 O5 S'
_chemical_formula_sum 'C34 H37 N3 O5 S'
_chemical_formula_weight 599.73
_chemical_name_systematic
; 
 ? 
;
_space_group_IT_number 1
_symmetry_cell_setting triclinic
_symmetry_space_group_name_Hall 'P 1'
_symmetry_space_group_name_H-M 'P 1'
_atom_sites_solution_hydrogens geom
_atom_sites_solution_primary direct
_atom_sites_solution_secondary difmap
_audit_creation_method SHELXL-97
_cell_angle_alpha 90.326(8)
_cell_angle_beta 102.534(9)
_cell_angle_gamma 91.518(11)
_cell_formula_units_Z 2
_cell_length_a 10.6042(15)
_cell_length_b 11.3172(18)
_cell_length_c 13.244(2)
_cell_measurement_reflns_used 5661
_cell_measurement_temperature 113(2)
_cell_measurement_theta_max 28.0
_cell_measurement_theta_min 1.6
_cell_volume 1550.9(4)
_computing_cell_refinement CrystalClear
_computing_data_collection CrystalClear
_computing_data_reduction CrystalClear
_computing_publication_material 'CrystalStructure 3.8'
_computing_structure_refinement 'SHELXL-97 (Sheldrick, 1997)'
_computing_structure_solution 'SHELXS-97 (Sheldrick, 1990)'
_diffrn_ambient_temperature 113(2)
_diffrn_detector_area_resol_mean 14.63
_diffrn_measured_fraction_theta_full 0.998
_diffrn_measured_fraction_theta_max 0.998
_diffrn_measurement_device_type 'Rigaku Saturn CCD area detector'
_diffrn_measurement_method '\w and \f scans'
_diffrn_radiation_monochromator multilayer
_diffrn_radiation_source 'rotating anode'
_diffrn_radiation_type MoK\a
_diffrn_radiation_wavelength 0.71075
_diffrn_reflns_av_R_equivalents 0.0581
_diffrn_reflns_av_sigmaI/netI 0.1171
_diffrn_reflns_limit_h_max 13
_diffrn_reflns_limit_h_min -13
_diffrn_reflns_limit_k_max 13
_diffrn_reflns_limit_k_min -13
_diffrn_reflns_limit_l_max 16
_diffrn_reflns_limit_l_min -16
_diffrn_reflns_number 17247
_diffrn_reflns_theta_full 26.00
_diffrn_reflns_theta_max 26.00
_diffrn_reflns_theta_min 1.80
_diffrn_standards_decay_% 0
_diffrn_standards_interval_count 0
_diffrn_standards_interval_time 0
_diffrn_standards_number 0
_exptl_absorpt_coefficient_mu 0.151
_exptl_absorpt_correction_T_max 0.9763
_exptl_absorpt_correction_T_min 0.9534
_exptl_absorpt_correction_type multi-scan
_exptl_absorpt_process_details CrystalClear
_exptl_crystal_colour colorless
_exptl_crystal_density_diffrn 1.284
_exptl_crystal_description prism
_exptl_crystal_F_000 636
_exptl_crystal_size_max 0.32
_exptl_crystal_size_mid 0.30
_exptl_crystal_size_min 0.16
_refine_diff_density_max 0.457
_refine_diff_density_min -0.400
_refine_diff_density_rms 0.085
_refine_ls_abs_structure_details 'Flack H D (1983), Acta Cryst. A39, 876-881'
_refine_ls_abs_structure_Flack 0.01(11)
_refine_ls_extinction_coef 0.164(8)
_refine_ls_extinction_expression Fc^*^=kFc[1+0.001xFc^2^\l^3^/sin(2\q)]^-1/4^
_refine_ls_extinction_method SHELXL
_refine_ls_goodness_of_fit_ref 1.080
_refine_ls_hydrogen_treatment constr
_refine_ls_matrix_type full
_refine_ls_number_parameters 782
_refine_ls_number_reflns 11127
_refine_ls_number_restraints 3
_refine_ls_restrained_S_all 1.080
_refine_ls_R_factor_all 0.0778
_refine_ls_R_factor_gt 0.0695
_refine_ls_shift/su_max 0.002
_refine_ls_shift/su_mean 0.000
_refine_ls_structure_factor_coef Fsqd
_refine_ls_weighting_details 'calc w=1/[\s^2^(Fo^2^)+(0.1203P)^2^+0.3751P] where P=(Fo^2^+2Fc^2^)/3'
_refine_ls_weighting_scheme calc
_refine_ls_wR_factor_gt 0.2177
_refine_ls_wR_factor_ref 0.2218
_reflns_number_gt 7736
_reflns_number_total 11127
_reflns_threshold_expression >2sigma(I)
_cod_data_source_file jo200403g_si_002.cif
_cod_data_source_block shelxl
_cod_original_cell_volume 1550.8(4)
_cod_database_code 4026271

loop_
_symmetry_equiv_pos_as_xyz
'x, y, z'

loop_
_atom_site_label
_atom_site_type_symbol
_atom_site_fract_x
_atom_site_fract_y
_atom_site_fract_z
_atom_site_U_iso_or_equiv
_atom_site_adp_type
_atom_site_occupancy
_atom_site_symmetry_multiplicity
_atom_site_calc_flag
_atom_site_refinement_flags
S1 S 0.18557(14) 1.00882(12) 0.81605(12) 0.0331(4) Uani 1 1 d .
S2 S 0.75421(17) 0.52359(15) -0.15345(13) 0.0439(4) Uani 1 1 d .
O1 O 0.2124(4) 0.7974(3) 0.6173(3) 0.0280(9) Uani 1 1 d .
O2 O 0.0008(4) 0.8029(3) 0.5394(3) 0.0294(9) Uani 1 1 d .
O3 O 0.5424(4) 1.0982(4) 0.8080(3) 0.0324(9) Uani 1 1 d .
O4 O 0.4501(5) 1.2296(4) 0.5803(4) 0.0443(11) Uani 1 1 d .
O5 O 0.2716(4) 1.1193(4) 0.5845(3) 0.0353(10) Uani 1 1 d .
O6 O 0.7843(4) 0.3048(3) 0.0573(3) 0.0286(9) Uani 1 1 d .
O7 O 1.0032(4) 0.3160(4) 0.0978(3) 0.0320(9) Uani 1 1 d .
O8 O 0.4207(4) 0.6000(4) -0.0713(3) 0.0379(10) Uani 1 1 d .
O9 O 0.6302(5) 0.7411(4) 0.1579(4) 0.0449(12) Uani 1 1 d .
O10 O 0.7670(4) 0.6285(4) 0.0961(3) 0.0336(9) Uani 1 1 d .
N1 N 0.0558(5) 0.7763(4) 0.7083(4) 0.0314(11) Uani 1 1 d .
N2 N 0.3611(4) 0.8417(4) 0.8615(3) 0.0249(10) Uani 1 1 d .
H2 H 0.3767 0.7658 0.8674 0.030 Uiso 1 1 calc R
N3 N 0.4393(4) 0.9577(4) 0.6992(4) 0.0275(10) Uani 1 1 d .
H3 H 0.3949 0.8902 0.6905 0.033 Uiso 1 1 calc R
N4 N 0.9017(4) 0.2938(5) -0.0656(4) 0.0341(12) Uani 1 1 d .
N5 N 0.5784(4) 0.3522(4) -0.1614(3) 0.0279(10) Uani 1 1 d .
H5 H 0.5620 0.2755 -0.1646 0.033 Uiso 1 1 calc R
N6 N 0.5620(4) 0.4733(4) 0.0201(3) 0.0269(10) Uani 1 1 d .
H6 H 0.6069 0.4093 0.0185 0.032 Uiso 1 1 calc R
C1 C 0.2382(5) 0.8708(5) 0.8307(4) 0.0250(12) Uani 1 1 d .
C2 C 0.1472(5) 0.7633(5) 0.8060(4) 0.0253(12) Uani 1 1 d .
H2A H 0.1980 0.6904 0.8041 0.030 Uiso 1 1 calc R
C3 C 0.0554(6) 0.7468(5) 0.8837(5) 0.0325(13) Uani 1 1 d .
H3A H 0.0407 0.6618 0.8961 0.039 Uiso 1 1 calc R
H3B H 0.0930 0.7865 0.9507 0.039 Uiso 1 1 calc R
C4 C -0.0691(6) 0.8028(6) 0.8320(5) 0.0384(15) Uani 1 1 d .
H4A H -0.0646 0.8894 0.8442 0.046 Uiso 1 1 calc R
H4B H -0.1432 0.7685 0.8573 0.046 Uiso 1 1 calc R
C5 C -0.0801(6) 0.7729(6) 0.7164(5) 0.0355(14) Uani 1 1 d .
H5A H -0.1206 0.6936 0.6984 0.043 Uiso 1 1 calc R
H5B H -0.1304 0.8324 0.6714 0.043 Uiso 1 1 calc R
C6 C 0.0991(5) 0.7933(5) 0.6189(5) 0.0276(12) Uani 1 1 d .
C7 C 0.0327(6) 0.8217(5) 0.4395(4) 0.0306(13) Uani 1 1 d .
H7A H -0.0349 0.7829 0.3851 0.037 Uiso 1 1 calc R
H7B H 0.1157 0.7839 0.4387 0.037 Uiso 1 1 calc R
C8 C 0.0439(5) 0.9510(5) 0.4146(4) 0.0288(12) Uani 1 1 d .
H8 H 0.1215 0.9889 0.4613 0.035 Uiso 1 1 calc R
C9 C 0.0523(6) 0.9634(5) 0.3044(4) 0.0282(12) Uani 1 1 d .
C10 C 0.1466(6) 0.9216(5) 0.2527(5) 0.0339(14) Uani 1 1 d .
H10 H 0.2192 0.8808 0.2896 0.041 Uiso 1 1 calc R
C11 C 0.1313(7) 0.9410(5) 0.1475(5) 0.0410(16) Uani 1 1 d .
H11 H 0.1959 0.9155 0.1132 0.049 Uiso 1 1 calc R
C12 C 0.0235(7) 0.9969(6) 0.0908(5) 0.0393(15) Uani 1 1 d .
H12 H 0.0159 1.0092 0.0189 0.047 Uiso 1 1 calc R
C13 C -0.0731(7) 1.0351(6) 0.1385(5) 0.0357(14) Uani 1 1 d .
H13 H -0.1483 1.0707 0.0997 0.043 Uiso 1 1 calc R
C14 C -0.0560(6) 1.0193(5) 0.2461(4) 0.0276(12) Uani 1 1 d .
C15 C -0.1367(6) 1.0546(5) 0.3199(5) 0.0301(12) Uani 1 1 d .
C16 C -0.2501(6) 1.1175(6) 0.3012(5) 0.0373(14) Uani 1 1 d .
H16 H -0.2906 1.1402 0.2332 0.045 Uiso 1 1 calc R
C17 C -0.3020(6) 1.1458(5) 0.3855(5) 0.0374(14) Uani 1 1 d .
H17 H -0.3804 1.1873 0.3749 0.045 Uiso 1 1 calc R
C18 C -0.2410(6) 1.1143(6) 0.4853(5) 0.0369(15) Uani 1 1 d .
H18 H -0.2766 1.1365 0.5423 0.044 Uiso 1 1 calc R
C19 C -0.1275(6) 1.0499(5) 0.5022(5) 0.0303(12) Uani 1 1 d .
H19 H -0.0859 1.0270 0.5698 0.036 Uiso 1 1 calc R
C20 C -0.0783(6) 1.0211(5) 0.4178(4) 0.0288(12) Uani 1 1 d .
C21 C 0.4746(6) 0.9246(5) 0.8868(4) 0.0284(12) Uani 1 1 d .
C22 C 0.4813(5) 1.0036(5) 0.7937(4) 0.0258(12) Uani 1 1 d .
C23 C 0.4676(5) 1.0207(5) 0.6094(4) 0.0273(12) Uani 1 1 d .
H23 H 0.5626 1.0390 0.6227 0.033 Uiso 1 1 calc R
C24 C 0.4298(6) 0.9424(5) 0.5125(4) 0.0321(13) Uani 1 1 d .
H24A H 0.3423 0.9079 0.5096 0.038 Uiso 1 1 calc R
H24B H 0.4243 0.9932 0.4511 0.038 Uiso 1 1 calc R
C25 C 0.5194(6) 0.8431(5) 0.5044(4) 0.0302(13) Uani 1 1 d .
C26 C 0.5325(6) 0.7475(5) 0.5683(5) 0.0327(13) Uani 1 1 d .
H26 H 0.4842 0.7437 0.6209 0.039 Uiso 1 1 calc R
C27 C 0.6149(7) 0.6549(6) 0.5588(5) 0.0445(16) Uani 1 1 d .
H27 H 0.6228 0.5904 0.6052 0.053 Uiso 1 1 calc R
C28 C 0.6853(6) 0.6575(7) 0.4813(5) 0.0442(17) Uani 1 1 d .
H28 H 0.7414 0.5955 0.4740 0.053 Uiso 1 1 calc R
C29 C 0.6710(6) 0.7543(7) 0.4141(5) 0.0446(17) Uani 1 1 d .
H29 H 0.7178 0.7573 0.3605 0.054 Uiso 1 1 calc R
C30 C 0.5885(6) 0.8471(6) 0.4247(5) 0.0382(15) Uani 1 1 d .
H30 H 0.5795 0.9118 0.3785 0.046 Uiso 1 1 calc R
C31 C 0.4779(7) 0.9961(6) 0.9834(4) 0.0362(14) Uani 1 1 d .
H31A H 0.4802 0.9429 1.0418 0.054 Uiso 1 1 calc R
H31B H 0.4005 1.0439 0.9740 0.054 Uiso 1 1 calc R
H31C H 0.5551 1.0483 0.9974 0.054 Uiso 1 1 calc R
C32 C 0.5941(6) 0.8471(6) 0.9000(5) 0.0402(15) Uani 1 1 d .
H32A H 0.5877 0.7977 0.8380 0.060 Uiso 1 1 calc R
H32B H 0.5984 0.7965 0.9604 0.060 Uiso 1 1 calc R
H32C H 0.6723 0.8977 0.9101 0.060 Uiso 1 1 calc R
C33 C 0.3967(6) 1.1357(5) 0.5926(4) 0.0298(13) Uani 1 1 d .
C34 C 0.1918(6) 1.2204(5) 0.5617(5) 0.0366(14) Uani 1 1 d .
H34A H 0.1833 1.2412 0.4888 0.055 Uiso 1 1 calc R
H34B H 0.2315 1.2872 0.6056 0.055 Uiso 1 1 calc R
H34C H 0.1061 1.2018 0.5749 0.055 Uiso 1 1 calc R
C35 C 0.6968(6) 0.3855(6) -0.1554(4) 0.0317(13) Uani 1 1 d .
C36 C 0.7886(6) 0.2802(7) -0.1513(5) 0.0412(16) Uani 1 1 d .
H36 H 0.7404 0.2053 -0.1421 0.049 Uiso 1 1 calc R
C37 C 0.8502(7) 0.2662(10) -0.2442(6) 0.064(2) Uani 1 1 d .
H37A H 0.8385 0.1836 -0.2703 0.077 Uiso 1 1 calc R
H37B H 0.8090 0.3189 -0.3005 0.077 Uiso 1 1 calc R
C38 C 0.9811(8) 0.2955(12) -0.2131(6) 0.080(3) Uani 1 1 d .
H38A H 0.9978 0.3749 -0.2391 0.095 Uiso 1 1 calc R
H38B H 1.0314 0.2382 -0.2438 0.095 Uiso 1 1 calc R
C39 C 1.0248(6) 0.2952(7) -0.1004(5) 0.0401(15) Uani 1 1 d .
H39A H 1.0781 0.3668 -0.0750 0.048 Uiso 1 1 calc R
H39B H 1.0750 0.2241 -0.0769 0.048 Uiso 1 1 calc R
C40 C 0.8883(5) 0.3056(5) 0.0318(4) 0.0256(12) Uani 1 1 d .
C41 C 1.0014(6) 0.3263(6) 0.2076(4) 0.0326(13) Uani 1 1 d .
H41A H 1.0797 0.2905 0.2493 0.039 Uiso 1 1 calc R
H41B H 0.9249 0.2822 0.2211 0.039 Uiso 1 1 calc R
C42 C 0.9968(5) 0.4524(5) 0.2398(4) 0.0258(12) Uani 1 1 d .
H42 H 0.9142 0.4875 0.2028 0.031 Uiso 1 1 calc R
C43 C 1.0079(6) 0.4601(5) 0.3556(4) 0.0283(12) Uani 1 1 d .
C44 C 0.9282(6) 0.4135(5) 0.4135(5) 0.0351(14) Uani 1 1 d .
H44 H 0.8512 0.3715 0.3808 0.042 Uiso 1 1 calc R
C45 C 0.9594(6) 0.4272(6) 0.5212(5) 0.0390(15) Uani 1 1 d .
H45 H 0.9061 0.3919 0.5625 0.047 Uiso 1 1 calc R
C46 C 1.0704(7) 0.4938(6) 0.5670(5) 0.0402(16) Uani 1 1 d .
H46 H 1.0897 0.5073 0.6397 0.048 Uiso 1 1 calc R
C47 C 1.1528(6) 0.5404(5) 0.5082(4) 0.0304(13) Uani 1 1 d .
H47 H 1.2302 0.5822 0.5400 0.036 Uiso 1 1 calc R
C48 C 1.1200(6) 0.5247(5) 0.4040(4) 0.0288(12) Uani 1 1 d .
C49 C 1.1846(5) 0.5702(5) 0.3227(4) 0.0272(12) Uani 1 1 d .
C50 C 1.2950(5) 0.6409(5) 0.3289(5) 0.0294(12) Uani 1 1 d .
H50 H 1.3450 0.6669 0.3941 0.035 Uiso 1 1 calc R
C51 C 1.3310(6) 0.6730(5) 0.2365(5) 0.0327(13) Uani 1 1 d .
H51 H 1.4064 0.7212 0.2393 0.039 Uiso 1 1 calc R
C52 C 1.2587(6) 0.6356(5) 0.1425(5) 0.0318(13) Uani 1 1 d .
H52 H 1.2841 0.6599 0.0811 0.038 Uiso 1 1 calc R
C53 C 1.1489(6) 0.5627(6) 0.1347(4) 0.0321(13) Uani 1 1 d .
H53 H 1.1001 0.5364 0.0693 0.039 Uiso 1 1 calc R
C54 C 1.1132(5) 0.5302(5) 0.2249(4) 0.0238(11) Uani 1 1 d .
C55 C 0.4665(6) 0.4291(5) -0.1636(4) 0.0300(12) Uani 1 1 d .
C56 C 0.4846(5) 0.5117(5) -0.0674(4) 0.0287(12) Uani 1 1 d .
C57 C 0.5712(5) 0.5355(5) 0.1146(4) 0.0270(12) Uani 1 1 d .
H57 H 0.4823 0.5596 0.1185 0.032 Uiso 1 1 calc R
C58 C 0.6228(5) 0.4551(5) 0.2091(4) 0.0264(12) Uani 1 1 d .
H58A H 0.6970 0.4107 0.1961 0.032 Uiso 1 1 calc R
H58B H 0.6539 0.5053 0.2714 0.032 Uiso 1 1 calc R
C59 C 0.5198(5) 0.3686(5) 0.2291(4) 0.0273(12) Uani 1 1 d .
C60 C 0.4642(6) 0.3894(5) 0.3143(5) 0.0315(13) Uani 1 1 d .
H60 H 0.4897 0.4573 0.3572 0.038 Uiso 1 1 calc R
C61 C 0.3717(6) 0.3103(6) 0.3354(5) 0.0378(15) Uani 1 1 d .
H61 H 0.3351 0.3234 0.3937 0.045 Uiso 1 1 calc R
C62 C 0.3321(6) 0.2124(6) 0.2726(6) 0.0430(16) Uani 1 1 d .
H62 H 0.2679 0.1591 0.2873 0.052 Uiso 1 1 calc R
C63 C 0.3875(7) 0.1921(6) 0.1865(6) 0.0419(15) Uani 1 1 d .
H63 H 0.3608 0.1252 0.1427 0.050 Uiso 1 1 calc R
C64 C 0.4793(6) 0.2692(5) 0.1668(5) 0.0334(13) Uani 1 1 d .
H64 H 0.5168 0.2550 0.1091 0.040 Uiso 1 1 calc R
C65 C 0.3533(6) 0.3424(6) -0.1554(5) 0.0362(14) Uani 1 1 d .
H65A H 0.3372 0.2870 -0.2142 0.054 Uiso 1 1 calc R
H65B H 0.2752 0.3871 -0.1559 0.054 Uiso 1 1 calc R
H65C H 0.3759 0.2983 -0.0908 0.054 Uiso 1 1 calc R
C66 C 0.4339(7) 0.4977(6) -0.2632(5) 0.0401(15) Uani 1 1 d .
H66A H 0.5041 0.5549 -0.2657 0.060 Uiso 1 1 calc R
H66B H 0.3535 0.5397 -0.2662 0.060 Uiso 1 1 calc R
H66C H 0.4229 0.4429 -0.3223 0.060 Uiso 1 1 calc R
C67 C 0.6579(5) 0.6478(5) 0.1248(4) 0.0275(12) Uani 1 1 d .
C68 C 0.8579(6) 0.7294(6) 0.1081(5) 0.0402(15) Uani 1 1 d .
H68A H 0.9065 0.7348 0.1800 0.060 Uiso 1 1 calc R
H68B H 0.8103 0.8020 0.0901 0.060 Uiso 1 1 calc R
H68C H 0.9180 0.7190 0.0622 0.060 Uiso 1 1 calc R

loop_
_atom_site_aniso_label
_atom_site_aniso_U_11
_atom_site_aniso_U_22
_atom_site_aniso_U_33
_atom_site_aniso_U_23
_atom_site_aniso_U_13
_atom_site_aniso_U_12
S1 0.0368(8) 0.0229(7) 0.0419(8) 0.0012(6) 0.0133(7) 0.0039(6)
S2 0.0487(10) 0.0439(10) 0.0372(9) 0.0047(7) 0.0080(7) -0.0210(7)
O1 0.033(2) 0.021(2) 0.031(2) -0.0031(16) 0.0080(17) -0.0023(16)
O2 0.034(2) 0.031(2) 0.0236(19) 0.0081(17) 0.0069(16) 0.0036(17)
O3 0.039(2) 0.029(2) 0.029(2) 0.0024(17) 0.0069(17) -0.0060(18)
O4 0.055(3) 0.026(2) 0.053(3) 0.012(2) 0.014(2) -0.007(2)
O5 0.036(2) 0.022(2) 0.049(3) 0.0031(18) 0.0092(19) 0.0032(17)
O6 0.031(2) 0.025(2) 0.031(2) -0.0029(17) 0.0101(17) 0.0033(16)
O7 0.033(2) 0.033(2) 0.031(2) -0.0067(18) 0.0091(17) 0.0014(17)
O8 0.039(2) 0.032(2) 0.040(2) 0.0046(19) 0.0003(19) 0.0038(19)
O9 0.069(3) 0.028(2) 0.045(3) -0.001(2) 0.030(2) 0.001(2)
O10 0.029(2) 0.027(2) 0.044(2) 0.0063(19) 0.0068(18) -0.0020(17)
N1 0.027(2) 0.032(3) 0.034(3) 0.005(2) 0.004(2) 0.000(2)
N2 0.033(3) 0.018(2) 0.024(2) 0.0016(18) 0.0090(19) -0.0018(19)
N3 0.028(2) 0.021(2) 0.033(3) -0.001(2) 0.004(2) -0.0045(19)
N4 0.022(2) 0.039(3) 0.042(3) -0.007(2) 0.009(2) -0.001(2)
N5 0.031(3) 0.027(3) 0.024(2) -0.003(2) 0.0039(19) -0.003(2)
N6 0.032(3) 0.027(3) 0.023(2) 0.0030(19) 0.0078(19) 0.000(2)
C1 0.030(3) 0.024(3) 0.021(3) 0.000(2) 0.007(2) -0.002(2)
C2 0.035(3) 0.023(3) 0.021(3) 0.004(2) 0.012(2) -0.005(2)
C3 0.038(3) 0.030(3) 0.031(3) 0.008(3) 0.013(3) -0.005(3)
C4 0.033(3) 0.050(4) 0.039(3) 0.001(3) 0.023(3) -0.007(3)
C5 0.032(3) 0.036(4) 0.039(3) 0.000(3) 0.010(3) 0.001(3)
C6 0.027(3) 0.011(2) 0.042(3) -0.005(2) 0.001(2) -0.003(2)
C7 0.039(3) 0.024(3) 0.030(3) -0.004(2) 0.010(3) 0.004(3)
C8 0.030(3) 0.024(3) 0.031(3) -0.001(2) 0.002(2) 0.002(2)
C9 0.037(3) 0.017(3) 0.032(3) -0.007(2) 0.012(2) -0.004(2)
C10 0.041(3) 0.025(3) 0.037(3) -0.011(3) 0.014(3) -0.002(3)
C11 0.057(4) 0.026(3) 0.046(4) -0.007(3) 0.024(3) -0.007(3)
C12 0.067(5) 0.027(3) 0.027(3) 0.005(3) 0.017(3) -0.004(3)
C13 0.051(4) 0.031(3) 0.029(3) 0.002(3) 0.018(3) 0.000(3)
C14 0.040(3) 0.016(3) 0.028(3) -0.005(2) 0.009(2) 0.003(2)
C15 0.033(3) 0.023(3) 0.032(3) 0.006(2) 0.003(2) -0.004(2)
C16 0.035(3) 0.038(4) 0.039(3) -0.005(3) 0.008(3) 0.001(3)
C17 0.040(3) 0.024(3) 0.051(4) 0.008(3) 0.015(3) 0.001(3)
C18 0.045(4) 0.034(4) 0.036(3) -0.005(3) 0.018(3) -0.004(3)
C19 0.039(3) 0.023(3) 0.031(3) -0.002(2) 0.012(2) -0.004(2)
C20 0.034(3) 0.021(3) 0.031(3) -0.001(2) 0.007(2) 0.000(2)
C21 0.035(3) 0.025(3) 0.026(3) -0.001(2) 0.008(2) -0.006(2)
C22 0.023(3) 0.028(3) 0.026(3) 0.003(2) 0.004(2) 0.000(2)
C23 0.029(3) 0.025(3) 0.029(3) 0.001(2) 0.010(2) -0.007(2)
C24 0.038(3) 0.031(3) 0.027(3) 0.004(2) 0.008(2) -0.002(3)
C25 0.030(3) 0.038(3) 0.023(3) -0.005(3) 0.007(2) -0.003(3)
C26 0.043(4) 0.025(3) 0.031(3) -0.006(2) 0.009(3) 0.006(3)
C27 0.049(4) 0.042(4) 0.041(4) 0.005(3) 0.005(3) 0.015(3)
C28 0.031(3) 0.060(5) 0.039(4) -0.024(3) 0.003(3) 0.014(3)
C29 0.039(4) 0.060(5) 0.038(4) -0.025(3) 0.015(3) -0.006(3)
C30 0.035(3) 0.046(4) 0.035(3) -0.013(3) 0.012(3) -0.008(3)
C31 0.053(4) 0.037(3) 0.019(3) -0.003(2) 0.008(3) -0.010(3)
C32 0.035(3) 0.041(4) 0.040(4) 0.016(3) -0.001(3) 0.000(3)
C33 0.041(3) 0.024(3) 0.024(3) -0.001(2) 0.006(2) -0.001(3)
C34 0.050(4) 0.021(3) 0.041(3) 0.007(3) 0.013(3) 0.004(3)
C35 0.035(3) 0.038(3) 0.021(3) 0.002(2) 0.004(2) -0.008(3)
C36 0.030(3) 0.066(5) 0.029(3) -0.019(3) 0.011(3) -0.001(3)
C37 0.048(4) 0.116(8) 0.035(4) -0.018(4) 0.024(3) -0.002(5)
C38 0.044(5) 0.164(10) 0.035(4) -0.004(5) 0.015(3) 0.009(5)
C39 0.029(3) 0.051(4) 0.044(4) -0.011(3) 0.016(3) 0.004(3)
C40 0.027(3) 0.019(3) 0.031(3) -0.004(2) 0.007(2) 0.000(2)
C41 0.032(3) 0.034(3) 0.029(3) 0.000(3) 0.001(2) -0.001(2)
C42 0.030(3) 0.023(3) 0.025(3) -0.001(2) 0.007(2) 0.005(2)
C43 0.034(3) 0.028(3) 0.024(3) 0.007(2) 0.007(2) 0.011(2)
C44 0.033(3) 0.028(3) 0.045(4) 0.002(3) 0.009(3) 0.001(3)
C45 0.043(4) 0.041(4) 0.035(3) 0.012(3) 0.011(3) 0.009(3)
C46 0.054(4) 0.037(4) 0.030(3) -0.003(3) 0.009(3) 0.016(3)
C47 0.043(3) 0.021(3) 0.026(3) -0.007(2) 0.004(2) 0.006(2)
C48 0.037(3) 0.026(3) 0.022(3) 0.001(2) 0.004(2) 0.006(2)
C49 0.032(3) 0.025(3) 0.024(3) 0.002(2) 0.004(2) 0.011(2)
C50 0.029(3) 0.026(3) 0.032(3) 0.001(2) 0.002(2) 0.003(2)
C51 0.030(3) 0.026(3) 0.045(4) -0.005(3) 0.016(3) -0.001(2)
C52 0.036(3) 0.028(3) 0.035(3) 0.005(3) 0.016(3) 0.006(2)
C53 0.034(3) 0.040(3) 0.024(3) 0.008(2) 0.009(2) 0.004(3)
C54 0.029(3) 0.017(3) 0.026(3) -0.001(2) 0.006(2) 0.002(2)
C55 0.037(3) 0.028(3) 0.025(3) 0.002(2) 0.006(2) 0.000(2)
C56 0.030(3) 0.024(3) 0.032(3) 0.002(2) 0.006(2) 0.002(2)
C57 0.030(3) 0.024(3) 0.027(3) 0.000(2) 0.006(2) 0.002(2)
C58 0.032(3) 0.029(3) 0.019(3) 0.001(2) 0.009(2) 0.000(2)
C59 0.025(3) 0.028(3) 0.029(3) 0.009(2) 0.005(2) 0.004(2)
C60 0.039(3) 0.027(3) 0.030(3) 0.003(2) 0.008(2) 0.009(3)
C61 0.042(4) 0.036(4) 0.043(4) 0.013(3) 0.024(3) 0.012(3)
C62 0.040(4) 0.034(4) 0.061(4) 0.016(3) 0.022(3) 0.005(3)
C63 0.047(4) 0.026(3) 0.053(4) -0.005(3) 0.012(3) 0.002(3)
C64 0.036(3) 0.033(3) 0.031(3) 0.003(3) 0.007(3) 0.002(3)
C65 0.033(3) 0.036(4) 0.037(3) -0.007(3) 0.005(3) -0.006(3)
C66 0.047(4) 0.040(4) 0.029(3) 0.008(3) -0.002(3) 0.004(3)
C67 0.034(3) 0.026(3) 0.021(3) 0.003(2) 0.003(2) -0.002(2)
C68 0.034(3) 0.030(3) 0.052(4) 0.005(3) 0.002(3) -0.007(3)

loop_
_atom_type_symbol
_atom_type_description
_atom_type_scat_dispersion_real
_atom_type_scat_dispersion_imag
_atom_type_scat_source
C C 0.0033 0.0016 'International Tables Vol C Tables 4.2.6.8 and 6.1.1.4'
H H 0.0000 0.0000 'International Tables Vol C Tables 4.2.6.8 and 6.1.1.4'
N N 0.0061 0.0033 'International Tables Vol C Tables 4.2.6.8 and 6.1.1.4'
O O 0.0106 0.0060 'International Tables Vol C Tables 4.2.6.8 and 6.1.1.4'
S S 0.1246 0.1234 'International Tables Vol C Tables 4.2.6.8 and 6.1.1.4'

loop_
_geom_angle_atom_site_label_1
_geom_angle_atom_site_label_2
_geom_angle_atom_site_label_3
_geom_angle
C6 O2 C7 116.3(4)
C33 O5 C34 117.5(5)
C40 O7 C41 116.6(4)
C67 O10 C68 115.2(5)
C6 N1 C2 120.2(5)
C6 N1 C5 125.6(5)
C2 N1 C5 114.2(4)
C1 N2 C21 126.4(5)
C1 N2 H2 116.8
C21 N2 H2 116.8
C22 N3 C23 119.5(5)
C22 N3 H3 120.2
C23 N3 H3 120.2
C40 N4 C36 121.0(5)
C40 N4 C39 126.2(5)
C36 N4 C39 112.7(5)
C35 N5 C55 127.1(5)
C35 N5 H5 116.4
C55 N5 H5 116.4
C56 N6 C57 120.2(5)
C56 N6 H6 119.9
C57 N6 H6 119.9
N2 C1 C2 112.6(5)
N2 C1 S1 125.2(4)
C2 C1 S1 122.2(4)
N1 C2 C1 111.3(4)
N1 C2 C3 102.1(4)
C1 C2 C3 113.3(4)
N1 C2 H2A 110.0
C1 C2 H2A 110.0
C3 C2 H2A 110.0
C4 C3 C2 105.1(5)
C4 C3 H3A 110.7
C2 C3 H3A 110.7
C4 C3 H3B 110.7
C2 C3 H3B 110.7
H3A C3 H3B 108.8
C3 C4 C5 103.0(5)
C3 C4 H4A 111.2
C5 C4 H4A 111.2
C3 C4 H4B 111.2
C5 C4 H4B 111.2
H4A C4 H4B 109.1
N1 C5 C4 102.1(5)
N1 C5 H5A 111.4
C4 C5 H5A 111.4
N1 C5 H5B 111.4
C4 C5 H5B 111.4
H5A C5 H5B 109.2
O1 C6 O2 127.0(6)
O1 C6 N1 122.6(5)
O2 C6 N1 110.4(5)
O2 C7 C8 112.6(4)
O2 C7 H7A 109.1
C8 C7 H7A 109.1
O2 C7 H7B 109.1
C8 C7 H7B 109.1
H7A C7 H7B 107.8
C9 C8 C7 109.5(5)
C9 C8 C20 101.7(4)
C7 C8 C20 114.0(5)
C9 C8 H8 110.4
C7 C8 H8 110.4
C20 C8 H8 110.4
C14 C9 C10 118.6(5)
C14 C9 C8 111.7(5)
C10 C9 C8 129.6(5)
C11 C10 C9 119.1(6)
C11 C10 H10 120.5
C9 C10 H10 120.5
C10 C11 C12 121.6(6)
C10 C11 H11 119.2
C12 C11 H11 119.2
C13 C12 C11 120.7(6)
C13 C12 H12 119.6
C11 C12 H12 119.6
C12 C13 C14 117.9(6)
C12 C13 H13 121.1
C14 C13 H13 121.1
C9 C14 C13 122.1(5)
C9 C14 C15 106.8(5)
C13 C14 C15 131.1(5)
C20 C15 C16 121.4(6)
C20 C15 C14 109.4(5)
C16 C15 C14 129.1(6)
C17 C16 C15 117.6(6)
C17 C16 H16 121.2
C15 C16 H16 121.2
C16 C17 C18 121.0(6)
C16 C17 H17 119.5
C18 C17 H17 119.5
C17 C18 C19 120.4(6)
C17 C18 H18 119.8
C19 C18 H18 119.8
C20 C19 C18 117.9(6)
C20 C19 H19 121.1
C18 C19 H19 121.1
C15 C20 C19 121.7(6)
C15 C20 C8 109.9(5)
C19 C20 C8 128.4(5)
N2 C21 C31 112.6(5)
N2 C21 C22 110.6(4)
C31 C21 C22 111.9(5)
N2 C21 C32 105.7(5)
C31 C21 C32 110.6(5)
C22 C21 C32 104.9(5)
O3 C22 N3 121.6(5)
O3 C22 C21 119.4(5)
N3 C22 C21 118.0(5)
N3 C23 C33 111.1(4)
N3 C23 C24 110.0(4)
C33 C23 C24 110.0(5)
N3 C23 H23 108.6
C33 C23 H23 108.6
C24 C23 H23 108.6
C25 C24 C23 116.0(5)
C25 C24 H24A 108.3
C23 C24 H24A 108.3
C25 C24 H24B 108.3
C23 C24 H24B 108.3
H24A C24 H24B 107.4
C26 C25 C30 118.8(6)
C26 C25 C24 122.9(5)
C30 C25 C24 118.2(6)
C25 C26 C27 122.2(6)
C25 C26 H26 118.9
C27 C26 H26 118.9
C28 C27 C26 120.0(6)
C28 C27 H27 120.0
C26 C27 H27 120.0
C27 C28 C29 118.3(6)
C27 C28 H28 120.9
C29 C28 H28 120.9
C28 C29 C30 121.2(6)
C28 C29 H29 119.4
C30 C29 H29 119.4
C29 C30 C25 119.5(7)
C29 C30 H30 120.3
C25 C30 H30 120.3
C21 C31 H31A 109.5
C21 C31 H31B 109.5
H31A C31 H31B 109.5
C21 C31 H31C 109.5
H31A C31 H31C 109.5
H31B C31 H31C 109.5
C21 C32 H32A 109.5
C21 C32 H32B 109.5
H32A C32 H32B 109.5
C21 C32 H32C 109.5
H32A C32 H32C 109.5
H32B C32 H32C 109.5
O4 C33 O5 125.2(5)
O4 C33 C23 122.8(5)
O5 C33 C23 111.8(5)
O5 C34 H34A 109.5
O5 C34 H34B 109.5
H34A C34 H34B 109.5
O5 C34 H34C 109.5
H34A C34 H34C 109.5
H34B C34 H34C 109.5
N5 C35 C36 112.9(6)
N5 C35 S2 126.8(5)
C36 C35 S2 120.3(5)
N4 C36 C37 102.3(5)
N4 C36 C35 111.5(5)
C37 C36 C35 115.7(7)
N4 C36 H36 109.0
C37 C36 H36 109.0
C35 C36 H36 109.0
C38 C37 C36 108.2(6)
C38 C37 H37A 110.1
C36 C37 H37A 110.1
C38 C37 H37B 110.1
C36 C37 H37B 110.1
H37A C37 H37B 108.4
C37 C38 C39 111.9(7)
C37 C38 H38A 109.2
C39 C38 H38A 109.2
C37 C38 H38B 109.2
C39 C38 H38B 109.2
H38A C38 H38B 107.9
C38 C39 N4 102.3(5)
C38 C39 H39A 111.3
N4 C39 H39A 111.3
C38 C39 H39B 111.3
N4 C39 H39B 111.3
H39A C39 H39B 109.2
O6 C40 N4 124.1(5)
O6 C40 O7 124.5(5)
N4 C40 O7 111.4(5)
O7 C41 C42 111.3(5)
O7 C41 H41A 109.4
C42 C41 H41A 109.4
O7 C41 H41B 109.4
C42 C41 H41B 109.4
H41A C41 H41B 108.0
C41 C42 C43 109.7(5)
C41 C42 C54 114.4(5)
C43 C42 C54 102.3(4)
C41 C42 H42 110.1
C43 C42 H42 110.1
C54 C42 H42 110.1
C44 C43 C48 119.8(5)
C44 C43 C42 129.2(6)
C48 C43 C42 111.0(5)
C43 C44 C45 120.0(6)
C43 C44 H44 120.0
C45 C44 H44 120.0
C44 C45 C46 118.9(6)
C44 C45 H45 120.6
C46 C45 H45 120.6
C47 C46 C45 121.1(6)
C47 C46 H46 119.4
C45 C46 H46 119.4
C48 C47 C46 118.3(6)
C48 C47 H47 120.8
C46 C47 H47 120.8
C47 C48 C43 121.8(6)
C47 C48 C49 129.9(6)
C43 C48 C49 108.3(5)
C50 C49 C54 119.8(5)
C50 C49 C48 131.4(5)
C54 C49 C48 108.8(5)
C49 C50 C51 118.4(5)
C49 C50 H50 120.8
C51 C50 H50 120.8
C52 C51 C50 120.8(5)
C52 C51 H51 119.6
C50 C51 H51 119.6
C51 C52 C53 121.6(5)
C51 C52 H52 119.2
C53 C52 H52 119.2
C54 C53 C52 118.0(6)
C54 C53 H53 121.0
C52 C53 H53 121.0
C53 C54 C49 121.3(5)
C53 C54 C42 129.3(5)
C49 C54 C42 109.3(5)
N5 C55 C66 111.4(5)
N5 C55 C56 113.0(5)
C66 C55 C56 111.6(5)
N5 C55 C65 104.7(5)
C66 C55 C65 110.3(5)
C56 C55 C65 105.4(5)
O8 C56 N6 123.5(5)
O8 C56 C55 119.7(5)
N6 C56 C55 116.4(5)
N6 C57 C67 113.6(4)
N6 C57 C58 111.1(4)
C67 C57 C58 108.4(4)
N6 C57 H57 107.8
C67 C57 H57 107.8
C58 C57 H57 107.8
C59 C58 C57 112.1(5)
C59 C58 H58A 109.2
C57 C58 H58A 109.2
C59 C58 H58B 109.2
C57 C58 H58B 109.2
H58A C58 H58B 107.9
C64 C59 C60 119.1(5)
C64 C59 C58 122.5(5)
C60 C59 C58 118.4(5)
C61 C60 C59 119.4(6)
C61 C60 H60 120.3
C59 C60 H60 120.3
C62 C61 C60 120.8(6)
C62 C61 H61 119.6
C60 C61 H61 119.6
C61 C62 C63 119.7(6)
C61 C62 H62 120.2
C63 C62 H62 120.2
C64 C63 C62 119.4(6)
C64 C63 H63 120.3
C62 C63 H63 120.3
C63 C64 C59 121.7(6)
C63 C64 H64 119.2
C59 C64 H64 119.2
C55 C65 H65A 109.5
C55 C65 H65B 109.5
H65A C65 H65B 109.5
C55 C65 H65C 109.5
H65A C65 H65C 109.5
H65B C65 H65C 109.5
C55 C66 H66A 109.5
C55 C66 H66B 109.5
H66A C66 H66B 109.5
C55 C66 H66C 109.5
H66A C66 H66C 109.5
H66B C66 H66C 109.5
O9 C67 O10 124.6(5)
O9 C67 C57 123.8(5)
O10 C67 C57 111.6(5)
O10 C68 H68A 109.5
O10 C68 H68B 109.5
H68A C68 H68B 109.5
O10 C68 H68C 109.5
H68A C68 H68C 109.5
H68B C68 H68C 109.5

loop_
_geom_bond_atom_site_label_1
_geom_bond_atom_site_label_2
_geom_bond_distance
S1 C1 1.671(6)
S2 C35 1.660(6)
O1 C6 1.206(7)
O2 C6 1.318(7)
O2 C7 1.451(6)
O3 C22 1.228(7)
O4 C33 1.219(7)
O5 C33 1.315(7)
O5 C34 1.436(7)
O6 C40 1.221(6)
O7 C40 1.339(7)
O7 C41 1.462(7)
O8 C56 1.217(7)
O9 C67 1.207(7)
O10 C67 1.317(7)
O10 C68 1.460(7)
N1 C6 1.372(8)
N1 C2 1.450(7)
N1 C5 1.467(7)
N2 C1 1.330(7)
N2 C21 1.484(7)
N2 H2 0.8800
N3 C22 1.331(7)
N3 C23 1.472(7)
N3 H3 0.8800
N4 C40 1.334(7)
N4 C36 1.465(8)
N4 C39 1.476(7)
N5 C35 1.286(7)
N5 C55 1.486(8)
N5 H5 0.8800
N6 C56 1.349(7)
N6 C57 1.416(7)
N6 H6 0.8800
C1 C2 1.522(8)
C2 C3 1.571(7)
C2 H2A 1.0000
C3 C4 1.507(9)
C3 H3A 0.9900
C3 H3B 0.9900
C4 C5 1.545(9)
C4 H4A 0.9900
C4 H4B 0.9900
C5 H5A 0.9900
C5 H5B 0.9900
C7 C8 1.509(8)
C7 H7A 0.9900
C7 H7B 0.9900
C8 C9 1.489(8)
C8 C20 1.546(8)
C8 H8 1.0000
C9 C14 1.405(8)
C9 C10 1.418(8)
C10 C11 1.387(9)
C10 H10 0.9500
C11 C12 1.394(10)
C11 H11 0.9500
C12 C13 1.392(9)
C12 H12 0.9500
C13 C14 1.411(8)
C13 H13 0.9500
C14 C15 1.491(8)
C15 C20 1.370(8)
C15 C16 1.390(9)
C16 C17 1.386(9)
C16 H16 0.9500
C17 C18 1.393(9)
C17 H17 0.9500
C18 C19 1.400(9)
C18 H18 0.9500
C19 C20 1.373(8)
C19 H19 0.9500
C21 C31 1.503(8)
C21 C22 1.539(8)
C21 C32 1.540(9)
C23 C33 1.513(8)
C23 C24 1.530(8)
C23 H23 1.0000
C24 C25 1.509(8)
C24 H24A 0.9900
C24 H24B 0.9900
C25 C26 1.369(9)
C25 C30 1.410(8)
C26 C27 1.406(9)
C26 H26 0.9500
C27 C28 1.394(10)
C27 H27 0.9500
C28 C29 1.407(11)
C28 H28 0.9500
C29 C30 1.410(10)
C29 H29 0.9500
C30 H30 0.9500
C31 H31A 0.9800
C31 H31B 0.9800
C31 H31C 0.9800
C32 H32A 0.9800
C32 H32B 0.9800
C32 H32C 0.9800
C34 H34A 0.9800
C34 H34B 0.9800
C34 H34C 0.9800
C35 C36 1.552(9)
C36 C37 1.523(8)
C36 H36 1.0000
C37 C38 1.390(11)
C37 H37A 0.9900
C37 H37B 0.9900
C38 C39 1.463(10)
C38 H38A 0.9900
C38 H38B 0.9900
C39 H39A 0.9900
C39 H39B 0.9900
C41 C42 1.492(8)
C41 H41A 0.9900
C41 H41B 0.9900
C42 C43 1.514(8)
C42 C54 1.545(8)
C42 H42 1.0000
C43 C44 1.358(8)
C43 C48 1.406(8)
C44 C45 1.399(9)
C44 H44 0.9500
C45 C46 1.400(10)
C45 H45 0.9500
C46 C47 1.387(9)
C46 H46 0.9500
C47 C48 1.357(8)
C47 H47 0.9500
C48 C49 1.484(8)
C49 C50 1.387(8)
C49 C54 1.416(8)
C50 C51 1.406(8)
C50 H50 0.9500
C51 C52 1.371(9)
C51 H51 0.9500
C52 C53 1.394(9)
C52 H52 0.9500
C53 C54 1.378(8)
C53 H53 0.9500
C55 C66 1.514(8)
C55 C56 1.550(8)
C55 C65 1.553(8)
C57 C67 1.536(8)
C57 C58 1.561(8)
C57 H57 1.0000
C58 C59 1.514(8)
C58 H58A 0.9900
C58 H58B 0.9900
C59 C64 1.393(9)
C59 C60 1.404(8)
C60 C61 1.384(9)
C60 H60 0.9500
C61 C62 1.381(10)
C61 H61 0.9500
C62 C63 1.412(10)
C62 H62 0.9500
C63 C64 1.358(9)
C63 H63 0.9500
C64 H64 0.9500
C65 H65A 0.9800
C65 H65B 0.9800
C65 H65C 0.9800
C66 H66A 0.9800
C66 H66B 0.9800
C66 H66C 0.9800
C68 H68A 0.9800
C68 H68B 0.9800
C68 H68C 0.9800

loop_
_geom_torsion_atom_site_label_1
_geom_torsion_atom_site_label_2
_geom_torsion_atom_site_label_3
_geom_torsion_atom_site_label_4
_geom_torsion
C21 N2 C1 C2 177.0(4)
C21 N2 C1 S1 -1.1(7)
C6 N1 C2 C1 58.6(7)
C5 N1 C2 C1 -119.8(5)
C6 N1 C2 C3 179.8(5)
C5 N1 C2 C3 1.4(6)
N2 C1 C2 N1 -133.2(5)
S1 C1 C2 N1 45.0(6)
N2 C1 C2 C3 112.4(5)
S1 C1 C2 C3 -69.4(6)
N1 C2 C3 C4 -23.6(6)
C1 C2 C3 C4 96.3(6)
C2 C3 C4 C5 35.9(6)
C6 N1 C5 C4 -157.9(5)
C2 N1 C5 C4 20.4(7)
C3 C4 C5 N1 -34.0(6)
C7 O2 C6 O1 -0.7(8)
C7 O2 C6 N1 179.8(4)
C2 N1 C6 O1 0.4(8)
C5 N1 C6 O1 178.6(5)
C2 N1 C6 O2 180.0(5)
C5 N1 C6 O2 -1.8(8)
C6 O2 C7 C8 -91.5(6)
O2 C7 C8 C9 -169.6(5)
O2 C7 C8 C20 -56.4(6)
C7 C8 C9 C14 114.5(5)
C20 C8 C9 C14 -6.5(6)
C7 C8 C9 C10 -61.2(8)
C20 C8 C9 C10 177.8(6)
C14 C9 C10 C11 2.4(8)
C8 C9 C10 C11 177.9(6)
C9 C10 C11 C12 -2.2(9)
C10 C11 C12 C13 -0.2(10)
C11 C12 C13 C14 2.3(9)
C10 C9 C14 C13 -0.2(8)
C8 C9 C14 C13 -176.5(5)
C10 C9 C14 C15 -179.5(5)
C8 C9 C14 C15 4.3(6)
C12 C13 C14 C9 -2.1(9)
C12 C13 C14 C15 176.9(6)
C9 C14 C15 C20 0.1(6)
C13 C14 C15 C20 -179.0(6)
C9 C14 C15 C16 176.5(6)
C13 C14 C15 C16 -2.7(11)
C20 C15 C16 C17 0.3(9)
C14 C15 C16 C17 -175.7(6)
C15 C16 C17 C18 1.3(9)
C16 C17 C18 C19 -1.9(10)
C17 C18 C19 C20 1.0(9)
C16 C15 C20 C19 -1.2(9)
C14 C15 C20 C19 175.5(5)
C16 C15 C20 C8 179.0(6)
C14 C15 C20 C8 -4.3(7)
C18 C19 C20 C15 0.6(9)
C18 C19 C20 C8 -179.7(6)
C9 C8 C20 C15 6.5(6)
C7 C8 C20 C15 -111.2(6)
C9 C8 C20 C19 -173.3(6)
C7 C8 C20 C19 69.0(8)
C1 N2 C21 C31 68.3(7)
C1 N2 C21 C22 -57.8(7)
C1 N2 C21 C32 -170.7(5)
C23 N3 C22 O3 0.7(8)
C23 N3 C22 C21 -167.8(5)
N2 C21 C22 O3 158.5(5)
C31 C21 C22 O3 32.0(7)
C32 C21 C22 O3 -88.0(6)
N2 C21 C22 N3 -32.8(7)
C31 C21 C22 N3 -159.2(5)
C32 C21 C22 N3 80.8(6)
C22 N3 C23 C33 -67.3(6)
C22 N3 C23 C24 170.7(5)
N3 C23 C24 C25 -75.0(6)
C33 C23 C24 C25 162.4(5)
C23 C24 C25 C26 68.4(8)
C23 C24 C25 C30 -114.2(6)
C30 C25 C26 C27 1.6(9)
C24 C25 C26 C27 179.0(6)
C25 C26 C27 C28 -1.0(10)
C26 C27 C28 C29 -0.1(10)
C27 C28 C29 C30 0.4(10)
C28 C29 C30 C25 0.3(10)
C26 C25 C30 C29 -1.3(9)
C24 C25 C30 C29 -178.8(6)
C34 O5 C33 O4 -1.5(8)
C34 O5 C33 C23 -176.1(5)
N3 C23 C33 O4 130.7(6)
C24 C23 C33 O4 -107.3(6)
N3 C23 C33 O5 -54.6(6)
C24 C23 C33 O5 67.4(6)
C55 N5 C35 C36 178.0(5)
C55 N5 C35 S2 -2.7(8)
C40 N4 C36 C37 -178.2(6)
C39 N4 C36 C37 2.9(8)
C40 N4 C36 C35 57.5(8)
C39 N4 C36 C35 -121.4(6)
N5 C35 C36 N4 -129.8(5)
S2 C35 C36 N4 50.9(7)
N5 C35 C36 C37 113.9(7)
S2 C35 C36 C37 -65.4(7)
N4 C36 C37 C38 -11.8(11)
C35 C36 C37 C38 109.6(9)
C36 C37 C38 C39 17.0(13)
C37 C38 C39 N4 -14.4(11)
C40 N4 C39 C38 -172.5(7)
C36 N4 C39 C38 6.3(9)
C36 N4 C40 O6 0.7(9)
C39 N4 C40 O6 179.4(6)
C36 N4 C40 O7 179.6(5)
C39 N4 C40 O7 -1.7(8)
C41 O7 C40 O6 0.4(8)
C41 O7 C40 N4 -178.4(5)
C40 O7 C41 C42 -90.0(6)
O7 C41 C42 C43 -174.7(4)
O7 C41 C42 C54 -60.4(6)
C41 C42 C43 C44 -61.5(8)
C54 C42 C43 C44 176.7(6)
C41 C42 C43 C48 117.5(5)
C54 C42 C43 C48 -4.3(6)
C48 C43 C44 C45 -1.6(9)
C42 C43 C44 C45 177.3(5)
C43 C44 C45 C46 2.7(9)
C44 C45 C46 C47 -3.5(9)
C45 C46 C47 C48 3.1(9)
C46 C47 C48 C43 -1.9(8)
C46 C47 C48 C49 176.0(6)
C44 C43 C48 C47 1.2(8)
C42 C43 C48 C47 -177.9(5)
C44 C43 C48 C49 -177.1(5)
C42 C43 C48 C49 3.8(6)
C47 C48 C49 C50 -0.2(10)
C43 C48 C49 C50 177.9(6)
C47 C48 C49 C54 -179.7(6)
C43 C48 C49 C54 -1.6(6)
C54 C49 C50 C51 1.4(8)
C48 C49 C50 C51 -178.1(5)
C49 C50 C51 C52 0.1(8)
C50 C51 C52 C53 -1.3(9)
C51 C52 C53 C54 0.9(9)
C52 C53 C54 C49 0.7(8)
C52 C53 C54 C42 179.3(5)
C50 C49 C54 C53 -1.9(8)
C48 C49 C54 C53 177.7(5)
C50 C49 C54 C42 179.2(5)
C48 C49 C54 C42 -1.1(6)
C41 C42 C54 C53 65.9(7)
C43 C42 C54 C53 -175.6(5)
C41 C42 C54 C49 -115.3(5)
C43 C42 C54 C49 3.2(5)
C35 N5 C55 C66 68.6(7)
C35 N5 C55 C56 -58.0(7)
C35 N5 C55 C65 -172.2(5)
C57 N6 C56 O8 0.8(8)
C57 N6 C56 C55 -172.0(5)
N5 C55 C56 O8 159.6(5)
C66 C55 C56 O8 33.2(8)
C65 C55 C56 O8 -86.6(6)
N5 C55 C56 N6 -27.3(7)
C66 C55 C56 N6 -153.7(5)
C65 C55 C56 N6 86.4(6)
C56 N6 C57 C67 -78.0(6)
C56 N6 C57 C58 159.4(5)
N6 C57 C58 C59 -76.4(6)
C67 C57 C58 C59 158.0(5)
C57 C58 C59 C64 74.3(7)
C57 C58 C59 C60 -106.1(6)
C64 C59 C60 C61 0.8(8)
C58 C59 C60 C61 -178.7(5)
C59 C60 C61 C62 -1.2(9)
C60 C61 C62 C63 0.7(10)
C61 C62 C63 C64 0.1(10)
C62 C63 C64 C59 -0.5(10)
C60 C59 C64 C63 0.0(9)
C58 C59 C64 C63 179.5(6)
C68 O10 C67 O9 0.8(8)
C68 O10 C67 C57 -177.2(5)
N6 C57 C67 O9 136.6(6)
C58 C57 C67 O9 -99.4(6)
N6 C57 C67 O10 -45.4(6)
C58 C57 C67 O10 78.7(5)
